data_4317057
loop_
_publ_author_name
'William T. Eckenhoff'
'Tomislav Pintauer'

_publ_section_title
;
 Structural Comparison of Copper(I) and Copper(II) Complexes with
 Tris(2-pyridylmethyl)amine Ligand
;
_journal_name_full 'Inorganic Chemistry'
_journal_page_first 10617
_journal_page_last 10626
_journal_paper_doi 10.1021/ic1016142
_journal_volume 49
_journal_year 2010
_chemical_formula_moiety 'C18 H18 Cl Cu N4, Cl O4'
_chemical_formula_sum 'C18 H18 Cl2 Cu N4 O4'
_chemical_formula_weight 488.80
_chemical_name_systematic
; 
 ? 
;
_space_group_IT_number 14
_symmetry_cell_setting monoclinic
_symmetry_space_group_name_Hall '-P 2ybc'
_symmetry_space_group_name_H-M 'P 1 21/c 1'
_atom_sites_solution_hydrogens geom
_atom_sites_solution_primary direct
_atom_sites_solution_secondary difmap
_audit_creation_method SHELXL-97
_cell_angle_alpha 90.00
_cell_angle_beta 90.7200(10)
_cell_angle_gamma 90.00
_cell_formula_units_Z 8
_cell_length_a 14.70460(10)
_cell_length_b 9.28680(10)
_cell_length_c 29.6709(3)
_cell_measurement_reflns_used 9980
_cell_measurement_temperature 150(2)
_cell_measurement_theta_max 31.653
_cell_measurement_theta_min 2.298
_cell_volume 4051.50(7)
_computing_cell_refinement 'SAINT (Bruker, 1998)'
_computing_data_collection 'SMART (Bruker, 1998)'
_computing_data_reduction SAINT
_computing_molecular_graphics 'SHELXTL (Sheldrick, 2000)'
_computing_publication_material 'ORTEP-3 for Windows (Faruggia, 1997)'
_computing_structure_refinement 'SHELXL-97 (Sheldrick, 1997)'
_computing_structure_solution 'SHELXS-97 (Sheldrick, 1997)'
_diffrn_ambient_temperature 150(2)
_diffrn_measured_fraction_theta_full 0.973
_diffrn_measured_fraction_theta_max 0.973
_diffrn_measurement_device_type 'Bruker Smart ApexII'
_diffrn_measurement_method '\f and \w Scans'
_diffrn_radiation_monochromator graphite
_diffrn_radiation_source 'fine-focus sealed tube'
_diffrn_radiation_type MoK\a
_diffrn_radiation_wavelength 0.71073
_diffrn_reflns_av_R_equivalents 0.0314
_diffrn_reflns_av_sigmaI/netI 0.0277
_diffrn_reflns_limit_h_max 22
_diffrn_reflns_limit_h_min -22
_diffrn_reflns_limit_k_max 13
_diffrn_reflns_limit_k_min -13
_diffrn_reflns_limit_l_max 44
_diffrn_reflns_limit_l_min -44
_diffrn_reflns_number 74813
_diffrn_reflns_theta_full 32.57
_diffrn_reflns_theta_max 32.57
_diffrn_reflns_theta_min 1.37
_diffrn_standards_interval_count 0
_diffrn_standards_interval_time 0
_diffrn_standards_number 14352
_exptl_absorpt_coefficient_mu 1.375
_exptl_absorpt_correction_T_max 0.8748
_exptl_absorpt_correction_T_min 0.6093
_exptl_absorpt_correction_type multi-scan
_exptl_absorpt_process_details 'SADABS (Sheldrick, 2002)'
_exptl_crystal_colour blue
_exptl_crystal_density_diffrn 1.603
_exptl_crystal_density_method 'not measured'
_exptl_crystal_description rhomboid
_exptl_crystal_F_000 1992
_exptl_crystal_size_max 0.40
_exptl_crystal_size_mid 0.28
_exptl_crystal_size_min 0.10
_refine_diff_density_max 1.234
_refine_diff_density_min -1.018
_refine_diff_density_rms 0.090
_refine_ls_extinction_method none
_refine_ls_goodness_of_fit_ref 1.031
_refine_ls_hydrogen_treatment constr
_refine_ls_matrix_type full
_refine_ls_number_parameters 523
_refine_ls_number_reflns 14352
_refine_ls_number_restraints 0
_refine_ls_restrained_S_all 1.031
_refine_ls_R_factor_all 0.0601
_refine_ls_R_factor_gt 0.0400
_refine_ls_shift/su_max 0.018
_refine_ls_shift/su_mean 0.001
_refine_ls_structure_factor_coef Fsqd
_refine_ls_weighting_details 'calc w=1/[\s^2^(Fo^2^)+(0.0626P)^2^+2.3733P] where P=(Fo^2^+2Fc^2^)/3'
_refine_ls_weighting_scheme calc
_refine_ls_wR_factor_gt 0.1094
_refine_ls_wR_factor_ref 0.1222
_reflns_number_gt 10659
_reflns_number_total 14352
_reflns_threshold_expression >2sigma(I)
_cod_data_source_file ic1016142_si_002_07.cif
_cod_data_source_block '[Cu(TPMA)Cl][ClO4]'
_cod_original_sg_symbol_H-M 'P 21/c'
_cod_database_code 4317057

loop_
_symmetry_equiv_pos_as_xyz
'x, y, z'
'-x, y+1/2, -z+1/2'
'-x, -y, -z'
'x, -y-1/2, z-1/2'

loop_
_atom_site_label
_atom_site_type_symbol
_atom_site_fract_x
_atom_site_fract_y
_atom_site_fract_z
_atom_site_U_iso_or_equiv
_atom_site_adp_type
_atom_site_occupancy
_atom_site_symmetry_multiplicity
_atom_site_calc_flag
_atom_site_refinement_flags
_atom_site_disorder_assembly
_atom_site_disorder_group
Cu1 Cu 0.343157(15) 0.69890(2) 0.404540(8) 0.02111(6) Uani 1 1 d . . .
Cl2 Cl 0.31329(3) 0.06303(5) 0.300885(15) 0.02320(9) Uani 1 1 d . . .
Cl1 Cl 0.39258(4) 0.84418(5) 0.459864(17) 0.03108(11) Uani 1 1 d . . .
Cu2 Cu 0.157900(15) 0.91317(2) 0.094993(8) 0.02070(6) Uani 1 1 d . . .
Cl4 Cl 0.18728(3) 0.53797(5) 0.201949(16) 0.02414(9) Uani 1 1 d . . .
Cl3 Cl 0.10577(4) 0.78844(6) 0.035476(18) 0.03219(11) Uani 1 1 d . . .
N1 N 0.29955(10) 0.56688(16) 0.35368(6) 0.0215(3) Uani 1 1 d . . .
N5 N 0.20404(10) 1.02951(16) 0.14898(5) 0.0194(3) Uani 1 1 d . . .
N6 N 0.28808(10) 0.83017(17) 0.10074(5) 0.0215(3) Uani 1 1 d . . .
N3 N 0.21096(11) 0.76923(17) 0.39838(6) 0.0235(3) Uani 1 1 d . . .
N7 N 0.15900(11) 1.11757(18) 0.06525(6) 0.0262(3) Uani 1 1 d . . .
N4 N 0.44499(10) 0.73787(16) 0.36066(6) 0.0223(3) Uani 1 1 d . . .
N8 N 0.05738(10) 0.86315(17) 0.13903(6) 0.0224(3) Uani 1 1 d . . .
N2 N 0.34353(11) 0.50152(17) 0.43986(6) 0.0257(3) Uani 1 1 d . . .
C1 C 0.25658(14) 0.4374(2) 0.37339(7) 0.0271(4) Uani 1 1 d . . .
H1A H 0.2583 0.3589 0.3518 0.033 Uiso 1 1 calc R . .
H1B H 0.1934 0.4577 0.3799 0.033 Uiso 1 1 calc R . .
C14 C 0.44543(12) 0.65021(19) 0.32438(7) 0.0219(3) Uani 1 1 d . . .
C2 C 0.30590(13) 0.3933(2) 0.41627(7) 0.0259(4) Uani 1 1 d . . .
C15 C 0.50523(13) 0.6699(2) 0.28905(7) 0.0264(4) Uani 1 1 d . . .
H15 H 0.5044 0.6081 0.2644 0.032 Uiso 1 1 calc R . .
C13 C 0.37937(12) 0.5264(2) 0.32641(7) 0.0246(4) Uani 1 1 d . . .
H13A H 0.3595 0.5009 0.2961 0.030 Uiso 1 1 calc R . .
H13B H 0.4092 0.4432 0.3397 0.030 Uiso 1 1 calc R . .
C7 C 0.23293(13) 0.6533(2) 0.32679(7) 0.0254(4) Uani 1 1 d . . .
H7A H 0.1958 0.5899 0.3082 0.030 Uiso 1 1 calc R . .
H7B H 0.2650 0.7187 0.3071 0.030 Uiso 1 1 calc R . .
C8 C 0.17344(13) 0.7375(2) 0.35812(7) 0.0239(4) Uani 1 1 d . . .
C12 C 0.16376(15) 0.8467(2) 0.42804(8) 0.0308(4) Uani 1 1 d . . .
H12 H 0.1901 0.8680 0.4559 0.037 Uiso 1 1 calc R . .
C17 C 0.56527(13) 0.8750(2) 0.32806(8) 0.0298(4) Uani 1 1 d . . .
H17 H 0.6052 0.9525 0.3299 0.036 Uiso 1 1 calc R . .
C16 C 0.56635(13) 0.7839(2) 0.29130(8) 0.0288(4) Uani 1 1 d . . .
H16 H 0.6076 0.7986 0.2683 0.035 Uiso 1 1 calc R . .
C11 C 0.07678(15) 0.8961(2) 0.41844(9) 0.0365(5) Uani 1 1 d . . .
H11 H 0.0449 0.9488 0.4397 0.044 Uiso 1 1 calc R . .
C6 C 0.38350(15) 0.4733(2) 0.47974(7) 0.0308(4) Uani 1 1 d . . .
H6 H 0.4089 0.5488 0.4962 0.037 Uiso 1 1 calc R . .
C3 C 0.30909(15) 0.2517(2) 0.43127(8) 0.0335(5) Uani 1 1 d . . .
H3 H 0.2837 0.1778 0.4141 0.040 Uiso 1 1 calc R . .
C18 C 0.50372(13) 0.8490(2) 0.36215(7) 0.0263(4) Uani 1 1 d . . .
H18 H 0.5030 0.9104 0.3869 0.032 Uiso 1 1 calc R . .
C9 C 0.08696(13) 0.7849(2) 0.34587(8) 0.0305(4) Uani 1 1 d . . .
H9 H 0.0622 0.7632 0.3177 0.037 Uiso 1 1 calc R . .
C4 C 0.35088(17) 0.2230(2) 0.47228(9) 0.0386(5) Uani 1 1 d . . .
H4 H 0.3540 0.1290 0.4830 0.046 Uiso 1 1 calc R . .
C10 C 0.03819(14) 0.8659(2) 0.37696(9) 0.0364(5) Uani 1 1 d . . .
H10 H -0.0198 0.8992 0.3697 0.044 Uiso 1 1 calc R . .
C5 C 0.38816(16) 0.3350(2) 0.49734(8) 0.0357(5) Uani 1 1 d . . .
H5 H 0.4156 0.3178 0.5252 0.043 Uiso 1 1 calc R . .
C20 C 0.32646(12) 0.85461(19) 0.14124(6) 0.0217(3) Uani 1 1 d . . .
C24 C 0.33351(13) 0.7540(2) 0.06988(7) 0.0258(4) Uani 1 1 d . . .
H24 H 0.3064 0.7371 0.0419 0.031 Uiso 1 1 calc R . .
C31 C 0.25035(13) 1.1608(2) 0.13203(7) 0.0250(4) Uani 1 1 d . . .
H31A H 0.3130 1.1381 0.1250 0.030 Uiso 1 1 calc R . .
H31B H 0.2506 1.2343 0.1553 0.030 Uiso 1 1 calc R . .
C32 C 0.20273(13) 1.2173(2) 0.09049(7) 0.0245(4) Uani 1 1 d . . .
C26 C 0.05675(12) 0.94644(19) 0.17620(7) 0.0216(3) Uani 1 1 d . . .
C19 C 0.26821(13) 0.9348(2) 0.17421(6) 0.0232(3) Uani 1 1 d . . .
H19A H 0.2345 0.8670 0.1924 0.028 Uiso 1 1 calc R . .
H19B H 0.3063 0.9924 0.1941 0.028 Uiso 1 1 calc R . .
C23 C 0.42014(14) 0.6997(2) 0.07870(8) 0.0318(4) Uani 1 1 d . . .
H23 H 0.4507 0.6473 0.0569 0.038 Uiso 1 1 calc R . .
C25 C 0.12416(13) 1.06840(19) 0.17662(7) 0.0233(3) Uani 1 1 d . . .
H25A H 0.0957 1.1547 0.1646 0.028 Uiso 1 1 calc R . .
H25B H 0.1437 1.0881 0.2073 0.028 Uiso 1 1 calc R . .
C30 C -0.00253(13) 0.7541(2) 0.13576(7) 0.0276(4) Uani 1 1 d . . .
H30 H -0.0014 0.6955 0.1103 0.033 Uiso 1 1 calc R . .
C27 C -0.00471(13) 0.9240(2) 0.21075(7) 0.0266(4) Uani 1 1 d . . .
H27 H -0.0039 0.9823 0.2362 0.032 Uiso 1 1 calc R . .
C21 C 0.41274(13) 0.8031(2) 0.15241(7) 0.0269(4) Uani 1 1 d . . .
H21 H 0.4383 0.8207 0.1807 0.032 Uiso 1 1 calc R . .
C36 C 0.11754(15) 1.1588(2) 0.02686(8) 0.0332(4) Uani 1 1 d . . .
H36 H 0.0871 1.0900 0.0096 0.040 Uiso 1 1 calc R . .
C28 C -0.06726(13) 0.8127(2) 0.20647(8) 0.0305(4) Uani 1 1 d . . .
H28 H -0.1099 0.7969 0.2288 0.037 Uiso 1 1 calc R . .
C29 C -0.06563(13) 0.7255(2) 0.16859(8) 0.0310(4) Uani 1 1 d . . .
H29 H -0.1062 0.6493 0.1654 0.037 Uiso 1 1 calc R . .
C34 C 0.16265(17) 1.4019(2) 0.03786(9) 0.0377(5) Uani 1 1 d . . .
H34 H 0.1638 1.4975 0.0286 0.045 Uiso 1 1 calc R . .
C33 C 0.20560(15) 1.3614(2) 0.07788(8) 0.0322(4) Uani 1 1 d . . .
H33 H 0.2355 1.4290 0.0958 0.039 Uiso 1 1 calc R . .
C22 C 0.45994(13) 0.7249(2) 0.12033(8) 0.0304(4) Uani 1 1 d . . .
H22 H 0.5179 0.6898 0.1269 0.037 Uiso 1 1 calc R . .
C35 C 0.11844(17) 1.2998(3) 0.01202(9) 0.0391(5) Uani 1 1 d . . .
H35 H 0.0897 1.3253 -0.0149 0.047 Uiso 1 1 calc R . .
O2 O 0.35702(13) -0.05458(18) 0.27860(6) 0.0417(4) Uani 1 1 d . . .
O3 O 0.27585(16) 0.0194(2) 0.34286(7) 0.0578(6) Uani 1 1 d . . .
O1 O 0.38054(15) 0.1727(2) 0.30991(7) 0.0543(5) Uani 1 1 d . . .
O4 O 0.24586(14) 0.1238(3) 0.27156(7) 0.0656(7) Uani 1 1 d . . .
O8 O 0.13904(11) 0.64802(17) 0.22541(6) 0.0368(4) Uani 1 1 d . . .
O6 O 0.12569(17) 0.4218(2) 0.19192(7) 0.0622(6) Uani 1 1 d . . .
O7 O 0.25758(16) 0.4827(3) 0.23036(8) 0.0867(10) Uani 1 1 d . . .
O5 O 0.22243(18) 0.5895(2) 0.16063(7) 0.0638(7) Uani 1 1 d . . .

loop_
_atom_site_aniso_label
_atom_site_aniso_U_11
_atom_site_aniso_U_22
_atom_site_aniso_U_33
_atom_site_aniso_U_23
_atom_site_aniso_U_13
_atom_site_aniso_U_12
Cu1 0.02643(11) 0.01903(10) 0.01790(11) -0.00294(8) 0.00088(8) -0.00327(8)
Cl2 0.0260(2) 0.02358(19) 0.0199(2) -0.00225(16) -0.00120(16) 0.00175(15)
Cl1 0.0460(3) 0.0260(2) 0.0211(2) -0.00501(17) -0.0018(2) -0.00684(19)
Cu2 0.02281(11) 0.02067(10) 0.01859(11) -0.00343(8) -0.00162(8) -0.00159(8)
Cl4 0.0270(2) 0.02468(19) 0.0208(2) -0.00297(16) 0.00121(16) 0.00197(15)
Cl3 0.0381(3) 0.0328(2) 0.0255(2) -0.01011(19) -0.0071(2) -0.00072(19)
N1 0.0223(7) 0.0207(7) 0.0215(8) -0.0039(6) 0.0025(6) -0.0033(5)
N5 0.0214(6) 0.0182(6) 0.0185(7) -0.0017(5) 0.0008(5) -0.0017(5)
N6 0.0225(7) 0.0228(7) 0.0193(7) 0.0005(6) 0.0014(6) 0.0003(5)
N3 0.0277(7) 0.0228(7) 0.0201(8) -0.0003(6) 0.0045(6) 0.0004(6)
N7 0.0280(8) 0.0240(7) 0.0265(9) 0.0027(6) -0.0011(6) -0.0011(6)
N4 0.0227(7) 0.0205(7) 0.0237(8) -0.0013(6) 0.0013(6) -0.0016(5)
N8 0.0231(7) 0.0205(7) 0.0237(8) -0.0011(6) 0.0007(6) -0.0015(5)
N2 0.0309(8) 0.0199(7) 0.0264(9) 0.0003(6) 0.0014(7) -0.0003(6)
C1 0.0294(9) 0.0227(8) 0.0292(10) -0.0038(7) 0.0041(8) -0.0078(7)
C14 0.0213(8) 0.0205(7) 0.0240(9) -0.0010(7) 0.0005(7) 0.0015(6)
C2 0.0274(9) 0.0206(8) 0.0300(10) -0.0012(7) 0.0080(8) -0.0018(6)
C15 0.0260(8) 0.0276(9) 0.0256(10) -0.0005(7) 0.0043(7) 0.0039(7)
C13 0.0251(8) 0.0231(8) 0.0257(10) -0.0066(7) 0.0047(7) -0.0017(6)
C7 0.0257(8) 0.0309(9) 0.0195(9) -0.0038(7) 0.0002(7) -0.0013(7)
C8 0.0244(8) 0.0230(8) 0.0245(9) 0.0000(7) 0.0033(7) -0.0030(6)
C12 0.0370(10) 0.0276(9) 0.0281(10) -0.0036(8) 0.0098(8) 0.0007(8)
C17 0.0243(9) 0.0259(9) 0.0391(12) 0.0031(8) 0.0034(8) -0.0029(7)
C16 0.0243(9) 0.0301(9) 0.0323(11) 0.0052(8) 0.0083(8) 0.0031(7)
C11 0.0323(10) 0.0301(10) 0.0473(14) -0.0073(10) 0.0130(10) 0.0013(8)
C6 0.0372(10) 0.0266(9) 0.0285(11) 0.0049(8) -0.0005(8) 0.0012(8)
C3 0.0394(11) 0.0208(8) 0.0408(13) -0.0003(8) 0.0152(10) -0.0035(8)
C18 0.0259(8) 0.0224(8) 0.0305(10) -0.0016(7) 0.0016(7) -0.0032(7)
C9 0.0250(9) 0.0291(9) 0.0374(12) 0.0005(8) -0.0027(8) -0.0025(7)
C4 0.0453(12) 0.0233(9) 0.0475(15) 0.0104(9) 0.0152(11) 0.0060(8)
C10 0.0253(9) 0.0294(10) 0.0547(15) -0.0013(10) 0.0050(9) 0.0014(8)
C5 0.0417(12) 0.0315(10) 0.0340(12) 0.0100(9) 0.0041(9) 0.0059(9)
C20 0.0226(8) 0.0212(8) 0.0212(9) 0.0009(7) 0.0007(7) -0.0024(6)
C24 0.0283(9) 0.0273(9) 0.0219(9) -0.0022(7) 0.0036(7) -0.0004(7)
C31 0.0280(9) 0.0202(8) 0.0266(10) -0.0023(7) 0.0005(7) -0.0066(6)
C32 0.0272(9) 0.0210(8) 0.0255(10) 0.0004(7) 0.0045(7) -0.0011(6)
C26 0.0213(8) 0.0196(7) 0.0238(9) -0.0002(7) 0.0003(7) 0.0016(6)
C19 0.0248(8) 0.0258(8) 0.0189(9) -0.0005(7) -0.0012(7) -0.0002(6)
C23 0.0294(10) 0.0323(10) 0.0339(12) -0.0011(9) 0.0089(8) 0.0045(8)
C25 0.0260(8) 0.0205(7) 0.0233(9) -0.0056(7) 0.0024(7) -0.0010(6)
C30 0.0266(9) 0.0251(9) 0.0311(11) -0.0032(8) 0.0005(8) -0.0041(7)
C27 0.0269(9) 0.0258(9) 0.0273(10) -0.0010(7) 0.0045(7) 0.0031(7)
C21 0.0234(8) 0.0279(9) 0.0292(10) 0.0019(8) -0.0031(7) -0.0018(7)
C36 0.0361(11) 0.0339(10) 0.0295(11) 0.0073(9) -0.0048(9) -0.0010(8)
C28 0.0238(9) 0.0300(9) 0.0377(12) 0.0054(9) 0.0083(8) 0.0022(7)
C29 0.0246(9) 0.0260(9) 0.0424(13) 0.0016(9) 0.0032(8) -0.0047(7)
C34 0.0488(13) 0.0260(9) 0.0386(13) 0.0091(9) 0.0117(10) 0.0065(9)
C33 0.0425(11) 0.0211(8) 0.0333(11) 0.0004(8) 0.0106(9) -0.0009(8)
C22 0.0228(8) 0.0299(9) 0.0386(12) 0.0037(9) 0.0016(8) 0.0032(7)
C35 0.0431(12) 0.0384(12) 0.0358(13) 0.0136(10) 0.0004(10) 0.0051(9)
O2 0.0548(10) 0.0360(8) 0.0342(9) -0.0056(7) -0.0012(8) 0.0208(7)
O3 0.0894(16) 0.0485(11) 0.0361(10) -0.0004(9) 0.0292(11) -0.0173(10)
O1 0.0676(13) 0.0493(11) 0.0460(11) -0.0100(9) 0.0045(10) -0.0300(10)
O4 0.0525(11) 0.0943(17) 0.0494(12) -0.0179(12) -0.0196(9) 0.0433(12)
O8 0.0468(9) 0.0327(8) 0.0311(8) -0.0033(7) 0.0034(7) 0.0164(7)
O6 0.0853(16) 0.0490(11) 0.0527(13) -0.0169(10) 0.0196(11) -0.0364(11)
O7 0.0632(14) 0.141(2) 0.0550(14) -0.0415(15) -0.0255(11) 0.0669(16)
O5 0.1138(19) 0.0402(10) 0.0383(11) -0.0063(8) 0.0406(12) -0.0213(11)

loop_
_atom_type_symbol
_atom_type_description
_atom_type_scat_dispersion_real
_atom_type_scat_dispersion_imag
_atom_type_scat_source
C C 0.0033 0.0016 'International Tables Vol C Tables 4.2.6.8 and 6.1.1.4'
H H 0.0000 0.0000 'International Tables Vol C Tables 4.2.6.8 and 6.1.1.4'
N N 0.0061 0.0033 'International Tables Vol C Tables 4.2.6.8 and 6.1.1.4'
O O 0.0106 0.0060 'International Tables Vol C Tables 4.2.6.8 and 6.1.1.4'
Cl Cl 0.1484 0.1585 'International Tables Vol C Tables 4.2.6.8 and 6.1.1.4'
Cu Cu 0.3201 1.2651 'International Tables Vol C Tables 4.2.6.8 and 6.1.1.4'

loop_
_geom_angle_atom_site_label_1
_geom_angle_atom_site_label_2
_geom_angle_atom_site_label_3
_geom_angle
_geom_angle_site_symmetry_1
_geom_angle_site_symmetry_3
_geom_angle_publ_flag
N4 Cu1 N1 81.97(6) . . ?
N4 Cu1 N3 126.20(6) . . ?
N1 Cu1 N3 80.63(6) . . ?
N4 Cu1 N2 118.43(6) . . ?
N1 Cu1 N2 81.05(7) . . ?
N3 Cu1 N2 108.44(6) . . ?
N4 Cu1 Cl1 97.33(5) . . ?
N1 Cu1 Cl1 179.29(5) . . ?
N3 Cu1 Cl1 99.88(5) . . ?
N2 Cu1 Cl1 99.23(5) . . ?
O4 Cl2 O3 111.82(15) . . ?
O4 Cl2 O2 109.41(11) . . ?
O3 Cl2 O2 111.51(12) . . ?
O4 Cl2 O1 107.68(15) . . ?
O3 Cl2 O1 108.02(12) . . ?
O2 Cl2 O1 108.25(12) . . ?
N8 Cu2 N5 81.61(6) . . ?
N8 Cu2 N6 122.67(6) . . ?
N5 Cu2 N6 80.47(6) . . ?
N8 Cu2 N7 119.09(7) . . ?
N5 Cu2 N7 81.17(6) . . ?
N6 Cu2 N7 111.14(6) . . ?
N8 Cu2 Cl3 98.27(5) . . ?
N5 Cu2 Cl3 179.08(5) . . ?
N6 Cu2 Cl3 100.34(5) . . ?
N7 Cu2 Cl3 98.11(5) . . ?
O7 Cl4 O5 111.34(17) . . ?
O7 Cl4 O8 109.32(12) . . ?
O5 Cl4 O8 111.56(11) . . ?
O7 Cl4 O6 107.69(18) . . ?
O5 Cl4 O6 108.04(13) . . ?
O8 Cl4 O6 108.78(12) . . ?
C13 N1 C1 110.74(14) . . ?
C13 N1 C7 111.33(15) . . ?
C1 N1 C7 111.58(15) . . ?
C13 N1 Cu1 108.19(11) . . ?
C1 N1 Cu1 109.11(12) . . ?
C7 N1 Cu1 105.69(11) . . ?
C25 N5 C19 111.56(15) . . ?
C25 N5 C31 110.85(14) . . ?
C19 N5 C31 111.41(14) . . ?
C25 N5 Cu2 107.73(11) . . ?
C19 N5 Cu2 106.55(11) . . ?
C31 N5 Cu2 108.52(12) . . ?
C20 N6 C24 119.56(16) . . ?
C20 N6 Cu2 112.93(12) . . ?
C24 N6 Cu2 127.46(13) . . ?
C8 N3 C12 119.52(18) . . ?
C8 N3 Cu1 112.76(12) . . ?
C12 N3 Cu1 127.58(15) . . ?
C36 N7 C32 118.93(18) . . ?
C36 N7 Cu2 127.68(15) . . ?
C32 N7 Cu2 113.25(13) . . ?
C18 N4 C14 118.64(17) . . ?
C18 N4 Cu1 126.43(14) . . ?
C14 N4 Cu1 114.53(12) . . ?
C30 N8 C26 118.71(17) . . ?
C30 N8 Cu2 127.20(14) . . ?
C26 N8 Cu2 113.97(12) . . ?
C2 N2 C6 119.21(18) . . ?
C2 N2 Cu1 113.15(14) . . ?
C6 N2 Cu1 127.33(14) . . ?
N1 C1 C2 110.41(15) . . ?
N1 C1 H1A 109.6 . . ?
C2 C1 H1A 109.6 . . ?
N1 C1 H1B 109.6 . . ?
C2 C1 H1B 109.6 . . ?
H1A C1 H1B 108.1 . . ?
N4 C14 C15 122.14(17) . . ?
N4 C14 C13 114.76(16) . . ?
C15 C14 C13 123.04(17) . . ?
N2 C2 C3 122.0(2) . . ?
N2 C2 C1 115.29(17) . . ?
C3 C2 C1 122.62(19) . . ?
C14 C15 C16 118.64(19) . . ?
C14 C15 H15 120.7 . . ?
C16 C15 H15 120.7 . . ?
N1 C13 C14 110.11(15) . . ?
N1 C13 H13A 109.6 . . ?
C14 C13 H13A 109.6 . . ?
N1 C13 H13B 109.6 . . ?
C14 C13 H13B 109.6 . . ?
H13A C13 H13B 108.2 . . ?
N1 C7 C8 109.42(16) . . ?
N1 C7 H7A 109.8 . . ?
C8 C7 H7A 109.8 . . ?
N1 C7 H7B 109.8 . . ?
C8 C7 H7B 109.8 . . ?
H7A C7 H7B 108.2 . . ?
N3 C8 C9 121.86(18) . . ?
N3 C8 C7 115.38(17) . . ?
C9 C8 C7 122.72(19) . . ?
N3 C12 C11 121.9(2) . . ?
N3 C12 H12 119.1 . . ?
C11 C12 H12 119.1 . . ?
C16 C17 C18 118.92(18) . . ?
C16 C17 H17 120.5 . . ?
C18 C17 H17 120.5 . . ?
C17 C16 C15 119.40(19) . . ?
C17 C16 H16 120.3 . . ?
C15 C16 H16 120.3 . . ?
C10 C11 C12 119.0(2) . . ?
C10 C11 H11 120.5 . . ?
C12 C11 H11 120.5 . . ?
N2 C6 C5 122.2(2) . . ?
N2 C6 H6 118.9 . . ?
C5 C6 H6 118.9 . . ?
C4 C3 C2 118.5(2) . . ?
C4 C3 H3 120.7 . . ?
C2 C3 H3 120.7 . . ?
N4 C18 C17 122.25(19) . . ?
N4 C18 H18 118.9 . . ?
C17 C18 H18 118.9 . . ?
C8 C9 C10 118.3(2) . . ?
C8 C9 H9 120.9 . . ?
C10 C9 H9 120.9 . . ?
C3 C4 C5 119.7(2) . . ?
C3 C4 H4 120.2 . . ?
C5 C4 H4 120.2 . . ?
C11 C10 C9 119.4(2) . . ?
C11 C10 H10 120.3 . . ?
C9 C10 H10 120.3 . . ?
C6 C5 C4 118.4(2) . . ?
C6 C5 H5 120.8 . . ?
C4 C5 H5 120.8 . . ?
N6 C20 C21 121.85(18) . . ?
N6 C20 C19 115.45(16) . . ?
C21 C20 C19 122.64(17) . . ?
N6 C24 C23 121.67(19) . . ?
N6 C24 H24 119.2 . . ?
C23 C24 H24 119.2 . . ?
N5 C31 C32 110.63(15) . . ?
N5 C31 H31A 109.5 . . ?
C32 C31 H31A 109.5 . . ?
N5 C31 H31B 109.5 . . ?
C32 C31 H31B 109.5 . . ?
H31A C31 H31B 108.1 . . ?
N7 C32 C33 121.8(2) . . ?
N7 C32 C31 115.42(16) . . ?
C33 C32 C31 122.72(19) . . ?
N8 C26 C27 121.89(17) . . ?
N8 C26 C25 115.32(16) . . ?
C27 C26 C25 122.74(17) . . ?
N5 C19 C20 109.18(15) . . ?
N5 C19 H19A 109.8 . . ?
C20 C19 H19A 109.8 . . ?
N5 C19 H19B 109.8 . . ?
C20 C19 H19B 109.8 . . ?
H19A C19 H19B 108.3 . . ?
C22 C23 C24 118.93(19) . . ?
C22 C23 H23 120.5 . . ?
C24 C23 H23 120.5 . . ?
N5 C25 C26 109.74(14) . . ?
N5 C25 H25A 109.7 . . ?
C26 C25 H25A 109.7 . . ?
N5 C25 H25B 109.7 . . ?
C26 C25 H25B 109.7 . . ?
H25A C25 H25B 108.2 . . ?
N8 C30 C29 122.6(2) . . ?
N8 C30 H30 118.7 . . ?
C29 C30 H30 118.7 . . ?
C28 C27 C26 118.71(19) . . ?
C28 C27 H27 120.6 . . ?
C26 C27 H27 120.6 . . ?
C22 C21 C20 118.54(19) . . ?
C22 C21 H21 120.7 . . ?
C20 C21 H21 120.7 . . ?
N7 C36 C35 122.4(2) . . ?
N7 C36 H36 118.8 . . ?
C35 C36 H36 118.8 . . ?
C29 C28 C27 119.41(19) . . ?
C29 C28 H28 120.3 . . ?
C27 C28 H28 120.3 . . ?
C30 C29 C28 118.60(19) . . ?
C30 C29 H29 120.7 . . ?
C28 C29 H29 120.7 . . ?
C35 C34 C33 119.7(2) . . ?
C35 C34 H34 120.1 . . ?
C33 C34 H34 120.1 . . ?
C32 C33 C34 118.4(2) . . ?
C32 C33 H33 120.8 . . ?
C34 C33 H33 120.8 . . ?
C23 C22 C21 119.45(19) . . ?
C23 C22 H22 120.3 . . ?
C21 C22 H22 120.3 . . ?
C34 C35 C36 118.8(2) . . ?
C34 C35 H35 120.6 . . ?
C36 C35 H35 120.6 . . ?

loop_
_geom_bond_atom_site_label_1
_geom_bond_atom_site_label_2
_geom_bond_distance
_geom_bond_site_symmetry_2
_geom_bond_publ_flag
Cu1 N4 2.0292(16) . ?
Cu1 N1 2.0413(15) . ?
Cu1 N3 2.0567(16) . ?
Cu1 N2 2.1115(16) . ?
Cu1 Cl1 2.2390(5) . ?
Cl2 O4 1.4271(19) . ?
Cl2 O3 1.4266(18) . ?
Cl2 O2 1.4333(16) . ?
Cl2 O1 1.4422(18) . ?
Cu2 N8 2.0388(16) . ?
Cu2 N5 2.0412(15) . ?
Cu2 N6 2.0687(15) . ?
Cu2 N7 2.0934(17) . ?
Cu2 Cl3 2.2391(5) . ?
Cl4 O7 1.421(2) . ?
Cl4 O5 1.4196(18) . ?
Cl4 O8 1.4300(15) . ?
Cl4 O6 1.4371(19) . ?
N1 C13 1.482(2) . ?
N1 C1 1.482(2) . ?
N1 C7 1.491(2) . ?
N5 C25 1.485(2) . ?
N5 C19 1.485(2) . ?
N5 C31 1.487(2) . ?
N6 C20 1.340(2) . ?
N6 C24 1.342(2) . ?
N3 C8 1.342(3) . ?
N3 C12 1.337(2) . ?
N7 C36 1.341(3) . ?
N7 C32 1.349(3) . ?
N4 C18 1.346(2) . ?
N4 C14 1.349(2) . ?
N8 C30 1.345(2) . ?
N8 C26 1.347(2) . ?
N2 C2 1.340(3) . ?
N2 C6 1.340(3) . ?
C1 C2 1.513(3) . ?
C1 H1A 0.9700 . ?
C1 H1B 0.9700 . ?
C14 C15 1.389(3) . ?
C14 C13 1.507(3) . ?
C2 C3 1.389(3) . ?
C15 C16 1.389(3) . ?
C15 H15 0.9300 . ?
C13 H13A 0.9700 . ?
C13 H13B 0.9700 . ?
C7 C8 1.504(3) . ?
C7 H7A 0.9700 . ?
C7 H7B 0.9700 . ?
C8 C9 1.390(3) . ?
C12 C11 1.385(3) . ?
C12 H12 0.9300 . ?
C17 C16 1.381(3) . ?
C17 C18 1.387(3) . ?
C17 H17 0.9300 . ?
C16 H16 0.9300 . ?
C11 C10 1.377(4) . ?
C11 H11 0.9300 . ?
C6 C5 1.388(3) . ?
C6 H6 0.9300 . ?
C3 C4 1.382(4) . ?
C3 H3 0.9300 . ?
C18 H18 0.9300 . ?
C9 C10 1.396(3) . ?
C9 H9 0.9300 . ?
C4 C5 1.388(4) . ?
C4 H4 0.9300 . ?
C10 H10 0.9300 . ?
C5 H5 0.9300 . ?
C20 C21 1.392(3) . ?
C20 C19 1.506(3) . ?
C24 C23 1.392(3) . ?
C24 H24 0.9300 . ?
C31 C32 1.504(3) . ?
C31 H31A 0.9700 . ?
C31 H31B 0.9700 . ?
C32 C33 1.390(3) . ?
C26 C27 1.391(3) . ?
C26 C25 1.505(2) . ?
C19 H19A 0.9700 . ?
C19 H19B 0.9700 . ?
C23 C22 1.380(3) . ?
C23 H23 0.9300 . ?
C25 H25A 0.9700 . ?
C25 H25B 0.9700 . ?
C30 C29 1.380(3) . ?
C30 H30 0.9300 . ?
C27 C28 1.388(3) . ?
C27 H27 0.9300 . ?
C21 C22 1.390(3) . ?
C21 H21 0.9300 . ?
C36 C35 1.381(3) . ?
C36 H36 0.9300 . ?
C28 C29 1.386(3) . ?
C28 H28 0.9300 . ?
C29 H29 0.9300 . ?
C34 C35 1.377(4) . ?
C34 C33 1.390(3) . ?
C34 H34 0.9300 . ?
C33 H33 0.9300 . ?
C22 H22 0.9300 . ?
C35 H35 0.9300 . ?
